data_2019041
loop_
_publ_author_name
'Golovnev, Nikolay'
'Molokeev, Maxim'

_publ_section_title
;
 Bridging behaviour of the 2-thiobarbiturate anion in its complexes with
 Li^I^ and Na^I^
;
_journal_coeditor_code KU3096
_journal_issue 7
_journal_name_full 'Acta Crystallographica Section C'
_journal_page_first 704
_journal_page_last 708
_journal_paper_doi 10.1107/S0108270113014078
_journal_volume 69
_journal_year 2013
_chemical_formula_iupac '[Na2 (C4 H3 N2 O2 S)2 (H2 O)5]'
_chemical_formula_moiety 'C8 H16 N4 Na2 O9 S2'
_chemical_formula_sum 'C8 H16 N4 Na2 O9 S2'
_chemical_formula_weight 422.34
_chemical_name_systematic
Poly[\m~2~-aqua-tetraaqua(\m~4~-2-thiobarbiturato-\k^4^<i>O</i>:<i>O</i>:<i>S</i>:<i>S</i>)(\m~2~-thiobarbiturato-\k^2^<i>O</i>:<i>S</i>)disodium(I)]
_space_group_IT_number 2
_symmetry_cell_setting triclinic
_symmetry_space_group_name_Hall '-P 1'
_symmetry_space_group_name_H-M 'P -1'
_atom_sites_solution_hydrogens geom
_atom_sites_solution_primary direct
_atom_sites_solution_secondary difmap
_audit_creation_method SHELXL97
_cell_angle_alpha 101.175(2)
_cell_angle_beta 106.932(2)
_cell_angle_gamma 92.527(2)
_cell_formula_units_Z 2
_cell_length_a 7.4043(11)
_cell_length_b 10.6987(16)
_cell_length_c 11.4837(17)
_cell_measurement_reflns_used 1956
_cell_measurement_temperature 296(2)
_cell_measurement_theta_max 27.24
_cell_measurement_theta_min 2.93
_cell_volume 848.8(2)
_computing_cell_refinement 'APEX2 (Bruker, 2008)'
_computing_data_collection 'APEX2 (Bruker, 2008)'
_computing_data_reduction 'SAINT (Bruker, 2008)'
_computing_molecular_graphics 'DIAMOND (Brandenburg, 2005)'
_computing_publication_material 'publCIF (Westrip, 2010)'
_computing_structure_refinement 'SHELXL97 (Sheldrick, 2008)'
_computing_structure_solution 'SHELXS97 (Sheldrick, 2008)'
_diffrn_ambient_temperature 296(2)
_diffrn_measured_fraction_theta_full 0.998
_diffrn_measured_fraction_theta_max 0.902
_diffrn_measurement_device_type 'Bruker APEXII CCD area-detector'
_diffrn_measurement_method '\f and \w scans'
_diffrn_radiation_monochromator graphite
_diffrn_radiation_source 'fine-focus sealed tube'
_diffrn_radiation_type MoK\a
_diffrn_radiation_wavelength 0.71073
_diffrn_reflns_av_R_equivalents 0.0299
_diffrn_reflns_av_sigmaI/netI 0.0538
_diffrn_reflns_limit_h_max 10
_diffrn_reflns_limit_h_min -10
_diffrn_reflns_limit_k_max 14
_diffrn_reflns_limit_k_min -14
_diffrn_reflns_limit_l_max 15
_diffrn_reflns_limit_l_min -15
_diffrn_reflns_number 8317
_diffrn_reflns_theta_full 25.00
_diffrn_reflns_theta_max 29.84
_diffrn_reflns_theta_min 1.95
_exptl_absorpt_coefficient_mu 0.417
_exptl_absorpt_correction_T_max 0.7459
_exptl_absorpt_correction_T_min 0.6439
_exptl_absorpt_correction_type multi-scan
_exptl_absorpt_process_details '(SADABS; Bruker, 2004)'
_exptl_crystal_colour pink
_exptl_crystal_density_diffrn 1.652
_exptl_crystal_density_method 'not measured'
_exptl_crystal_description plate
_exptl_crystal_F_000 434
_exptl_crystal_size_max 0.4
_exptl_crystal_size_mid 0.35
_exptl_crystal_size_min 0.05
_refine_diff_density_max 0.366
_refine_diff_density_min -0.388
_refine_ls_extinction_method none
_refine_ls_goodness_of_fit_ref 1.047
_refine_ls_hydrogen_treatment mixed
_refine_ls_matrix_type full
_refine_ls_number_parameters 260
_refine_ls_number_reflns 4405
_refine_ls_number_restraints 8
_refine_ls_restrained_S_all 1.047
_refine_ls_R_factor_all 0.0747
_refine_ls_R_factor_gt 0.0443
_refine_ls_shift/su_max 0.018
_refine_ls_shift/su_mean 0.001
_refine_ls_structure_factor_coef Fsqd
_refine_ls_weighting_details 'calc w = 1/[\s^2^(Fo^2^)+(0.0494P)^2^+0.2081P] where P=(Fo^2^+2Fc^2^)/3'
_refine_ls_weighting_scheme calc
_refine_ls_wR_factor_gt 0.1036
_refine_ls_wR_factor_ref 0.1193
_reflns_number_gt 2984
_reflns_number_total 4405
_reflns_threshold_expression I>2\s(I)
_cod_data_source_file ku3096.cif
_cod_data_source_block II
_cod_database_code 2019041
_cod_database_fobs_code 2019041

loop_
_symmetry_equiv_pos_as_xyz
'x, y, z'
'-x, -y, -z'

loop_
_atom_site_type_symbol
_atom_site_label
_atom_site_fract_x
_atom_site_fract_y
_atom_site_fract_z
_atom_site_U_iso_or_equiv
_atom_site_adp_type
_atom_site_calc_flag
_atom_site_refinement_flags
_atom_site_occupancy
_atom_site_symmetry_multiplicity
Na Na1 0.34690(15) 0.35532(9) 0.19771(9) 0.0357(3) Uani d . 1 1
Na Na2 -0.02735(14) 0.16179(9) 0.22220(9) 0.0326(2) Uani d . 1 1
S S1 0.82635(10) 0.96675(6) 0.59386(6) 0.03625(18) Uani d . 1 1
N N1A 0.6467(3) 0.74628(17) 0.44730(17) 0.0252(4) Uani d . 1 1
H H1A 0.6988 0.7130 0.5097 0.030 Uiso calc R 1 1
N N3A 0.5996(3) 0.92165(18) 0.36094(17) 0.0283(5) Uani d . 1 1
H H3A 0.6228 1.0026 0.3672 0.034 Uiso calc R 1 1
O O1A 0.4208(3) 0.91260(16) 0.16341(15) 0.0370(5) Uani d . 1 1
O O2A 0.5194(2) 0.54611(15) 0.33813(16) 0.0331(4) Uani d . 1 1
C C2A 0.6835(3) 0.8730(2) 0.4609(2) 0.0247(5) Uani d . 1 1
C C4A 0.4785(3) 0.8508(2) 0.2487(2) 0.0274(5) Uani d . 1 1
C C5A 0.4390(3) 0.7214(2) 0.2412(2) 0.0287(5) Uani d . 1 1
H H5A 0.3508 0.6718 0.1702 0.034 Uiso calc R 1 1
C C6A 0.5298(3) 0.6646(2) 0.3389(2) 0.0248(5) Uani d . 1 1
S S2 0.33107(9) 0.77119(6) 0.65418(6) 0.03047(16) Uani d . 1 1
N N1B 0.2163(3) 0.55448(17) 0.48373(17) 0.0247(4) Uani d . 1 1
H H1B 0.2826 0.5193 0.5410 0.030 Uiso calc R 1 1
N N3B 0.0941(3) 0.73217(18) 0.42298(17) 0.0273(4) Uani d . 1 1
H H3B 0.0826 0.8127 0.4410 0.033 Uiso calc R 1 1
O O1B -0.0971(3) 0.72596(16) 0.22671(16) 0.0389(5) Uani d . 1 1
O O2B 0.1603(2) 0.35972(15) 0.35012(15) 0.0305(4) Uani d . 1 1
C C2B 0.2063(3) 0.6813(2) 0.5129(2) 0.0237(5) Uani d . 1 1
C C4B -0.0052(3) 0.6640(2) 0.3024(2) 0.0269(5) Uani d . 1 1
C C5B 0.0097(4) 0.5326(2) 0.2783(2) 0.0287(5) Uani d . 1 1
H H5B -0.0601 0.4820 0.2014 0.034 Uiso calc R 1 1
C C6B 0.1262(3) 0.4759(2) 0.3666(2) 0.0244(5) Uani d . 1 1
O O1 0.2255(3) 0.13259(18) 0.12583(17) 0.0372(4) Uani d D 1 1
H H11 0.299(4) 0.077(3) 0.157(3) 0.045 Uiso d D 1 1
H H12 0.212(4) 0.105(3) 0.048(2) 0.045 Uiso d D 1 1
O O2 -0.1963(3) -0.05273(18) 0.13340(18) 0.0386(5) Uani d D 1 1
H H21 -0.150(4) -0.114(2) 0.168(3) 0.046 Uiso d D 1 1
H H22 -0.316(3) -0.052(3) 0.135(3) 0.046 Uiso d D 1 1
O O3 -0.2038(3) 0.23857(19) 0.05265(17) 0.0406(5) Uani d D 1 1
H H31 -0.270(4) 0.187(3) -0.017(2) 0.049 Uiso d D 1 1
H H32 -0.285(4) 0.296(3) 0.070(3) 0.049 Uiso d D 1 1
O O4 0.0861(3) 0.3834(2) 0.01292(18) 0.0437(5) Uani d D 1 1
H H41 0.111(4) 0.353(3) -0.058(2) 0.052 Uiso d D 1 1
H H42 -0.018(4) 0.336(3) 0.015(3) 0.052 Uiso d D 1 1
O O5A 0.5598(5) 0.4295(3) 0.0927(3) 0.0498(10) Uani d P 0.847(8) 1
O O5B 0.467(2) 0.3760(14) 0.0216(14) 0.036(5) Uani d P 0.153(8) 1

loop_
_atom_site_aniso_label
_atom_site_aniso_U_11
_atom_site_aniso_U_22
_atom_site_aniso_U_33
_atom_site_aniso_U_12
_atom_site_aniso_U_13
_atom_site_aniso_U_23
Na1 0.0396(6) 0.0312(5) 0.0324(6) -0.0003(4) 0.0080(5) 0.0032(4)
Na2 0.0390(6) 0.0282(5) 0.0266(5) 0.0011(4) 0.0031(4) 0.0073(4)
S1 0.0508(4) 0.0218(3) 0.0236(3) -0.0037(3) -0.0061(3) 0.0041(2)
N1A 0.0328(11) 0.0192(9) 0.0198(10) 0.0002(8) 0.0014(8) 0.0061(8)
N3A 0.0392(12) 0.0167(9) 0.0218(10) 0.0008(8) -0.0014(9) 0.0044(8)
O1A 0.0511(12) 0.0257(9) 0.0249(9) 0.0038(8) -0.0047(8) 0.0089(7)
O2A 0.0399(10) 0.0187(8) 0.0329(10) -0.0009(7) -0.0001(8) 0.0056(7)
C2A 0.0275(12) 0.0225(11) 0.0220(11) 0.0030(9) 0.0046(9) 0.0046(9)
C4A 0.0296(13) 0.0251(12) 0.0236(12) 0.0043(10) 0.0012(10) 0.0066(10)
C5A 0.0342(13) 0.0209(11) 0.0225(12) -0.0013(10) -0.0027(10) 0.0034(9)
C6A 0.0258(12) 0.0217(11) 0.0244(12) 0.0011(9) 0.0049(9) 0.0036(9)
S2 0.0388(4) 0.0215(3) 0.0236(3) 0.0031(2) 0.0008(3) 0.0007(2)
N1B 0.0313(11) 0.0188(9) 0.0208(10) 0.0025(8) 0.0025(8) 0.0054(7)
N3B 0.0350(12) 0.0187(10) 0.0245(10) 0.0065(8) 0.0032(9) 0.0039(8)
O1B 0.0515(12) 0.0298(10) 0.0278(10) 0.0133(9) -0.0015(8) 0.0072(8)
O2B 0.0418(10) 0.0178(8) 0.0268(9) 0.0035(7) 0.0032(8) 0.0038(7)
C2B 0.0280(12) 0.0197(11) 0.0228(11) 0.0014(9) 0.0073(9) 0.0038(9)
C4B 0.0312(13) 0.0251(12) 0.0218(12) 0.0045(10) 0.0042(10) 0.0046(9)
C5B 0.0355(14) 0.0232(12) 0.0212(12) 0.0020(10) 0.0016(10) 0.0016(9)
C6B 0.0299(13) 0.0199(11) 0.0230(12) 0.0005(9) 0.0087(10) 0.0030(9)
O1 0.0483(12) 0.0322(10) 0.0288(10) 0.0134(9) 0.0068(9) 0.0065(8)
O2 0.0446(12) 0.0334(10) 0.0350(10) 0.0040(9) 0.0054(9) 0.0108(8)
O3 0.0468(12) 0.0368(11) 0.0268(10) 0.0068(9) -0.0037(9) 0.0027(8)
O4 0.0532(13) 0.0445(12) 0.0330(11) 0.0073(10) 0.0119(10) 0.0088(9)
O5A 0.0484(19) 0.0579(19) 0.043(2) 0.0058(15) 0.0159(16) 0.0085(15)
O5B 0.026(8) 0.051(9) 0.028(9) -0.012(6) 0.012(6) -0.004(7)

loop_
_atom_type_symbol
_atom_type_description
_atom_type_scat_dispersion_real
_atom_type_scat_dispersion_imag
_atom_type_scat_source
C C 0.0033 0.0016 'International Tables Vol C Tables 4.2.6.8 and 6.1.1.4'
N N 0.0061 0.0033 'International Tables Vol C Tables 4.2.6.8 and 6.1.1.4'
O O 0.0106 0.0060 'International Tables Vol C Tables 4.2.6.8 and 6.1.1.4'
Na Na 0.0362 0.0249 'International Tables Vol C Tables 4.2.6.8 and 6.1.1.4'
S S 0.1246 0.1234 'International Tables Vol C Tables 4.2.6.8 and 6.1.1.4'
H H 0.0000 0.0000 'International Tables Vol C Tables 4.2.6.8 and 6.1.1.4'

loop_
_geom_angle_atom_site_label_1
_geom_angle_atom_site_label_2
_geom_angle_atom_site_label_3
_geom_angle_site_symmetry_1
_geom_angle_site_symmetry_3
_geom_angle
O2A Na1 O1 . . 158.19(7)
O2A Na1 O5A . . 75.67(10)
O1 Na1 O5A . . 115.06(10)
O2A Na1 O5B . . 96.8(4)
O1 Na1 O5B . . 97.4(4)
O5A Na1 O5B . . 22.5(3)
O2A Na1 O4 . . 116.69(7)
O1 Na1 O4 . . 83.99(7)
O5A Na1 O4 . . 85.36(10)
O5B Na1 O4 . . 68.5(3)
O2A Na1 O2B . . 84.60(6)
O1 Na1 O2B . . 85.42(7)
O5A Na1 O2B . . 159.48(10)
O5B Na1 O2B . . 166.4(3)
O4 Na1 O2B . . 98.78(7)
O2A Na1 C6B . . 68.69(7)
O1 Na1 C6B . . 106.86(7)
O5A Na1 C6B . . 136.90(9)
O5B Na1 C6B . . 145.4(3)
O4 Na1 C6B . . 89.55(7)
O2B Na1 C6B . . 24.33(5)
O2A Na1 S2 . 2_666 82.99(5)
O1 Na1 S2 . 2_666 78.46(5)
O5A Na1 S2 . 2_666 89.05(8)
O5B Na1 S2 . 2_666 99.4(3)
O4 Na1 S2 . 2_666 157.25(6)
O2B Na1 S2 . 2_666 94.17(5)
C6B Na1 S2 . 2_666 109.26(6)
O2A Na1 Na2 . . 128.69(6)
O1 Na1 Na2 . . 44.21(5)
O5A Na1 Na2 . . 155.32(10)
O5B Na1 Na2 . . 133.1(4)
O4 Na1 Na2 . . 79.64(6)
O2B Na1 Na2 . . 44.10(4)
C6B Na1 Na2 . . 62.91(5)
S2 Na1 Na2 2_666 . 97.25(3)
O3 Na2 O2B . . 99.69(7)
O3 Na2 O1 . . 89.34(8)
O2B Na2 O1 . . 86.64(7)
O3 Na2 O2 . . 91.54(7)
O2B Na2 O2 . . 168.25(7)
O1 Na2 O2 . . 96.99(8)
O3 Na2 S1 . 2_666 171.86(7)
O2B Na2 S1 . 2_666 88.03(5)
O1 Na2 S1 . 2_666 88.57(5)
O2 Na2 S1 . 2_666 80.91(5)
O3 Na2 S2 . 2_566 88.41(6)
O2B Na2 S2 . 2_566 88.09(5)
O1 Na2 S2 . 2_566 173.84(6)
O2 Na2 S2 . 2_566 88.80(6)
S1 Na2 S2 2_666 2_566 94.44(3)
O3 Na2 Na1 . . 83.38(6)
O2B Na2 Na1 . . 46.16(5)
O1 Na2 Na1 . . 43.43(5)
O2 Na2 Na1 . . 139.90(6)
S1 Na2 Na1 2_666 . 100.41(4)
S2 Na2 Na1 2_566 . 130.54(4)
C2A S1 Na2 . 2_666 116.14(8)
C2A N1A C6A . . 124.57(19)
C2A N1A H1A . . 117.7
C6A N1A H1A . . 117.7
C2A N3A C4A . . 124.9(2)
C2A N3A H3A . . 117.6
C4A N3A H3A . . 117.6
C6A O2A Na1 . . 136.34(15)
N1A C2A N3A . . 116.0(2)
N1A C2A S1 . . 122.50(17)
N3A C2A S1 . . 121.49(17)
O1A C4A C5A . . 127.5(2)
O1A C4A N3A . . 115.6(2)
C5A C4A N3A . . 116.8(2)
C4A C5A C6A . . 120.7(2)
C4A C5A H5A . . 119.6
C6A C5A H5A . . 119.6
O2A C6A C5A . . 126.4(2)
O2A C6A N1A . . 116.8(2)
C5A C6A N1A . . 116.8(2)
C2B S2 Na2 . 2_566 103.23(9)
C2B S2 Na1 . 2_666 114.63(8)
Na2 S2 Na1 2_566 2_666 114.80(3)
C2B N1B C6B . . 124.38(19)
C2B N1B H1B . . 117.8
C6B N1B H1B . . 117.8
C2B N3B C4B . . 124.9(2)
C2B N3B H3B . . 117.5
C4B N3B H3B . . 117.5
C6B O2B Na2 . . 133.06(15)
C6B O2B Na1 . . 100.74(14)
Na2 O2B Na1 . . 89.73(6)
N1B C2B N3B . . 116.3(2)
N1B C2B S2 . . 121.42(17)
N3B C2B S2 . . 122.27(17)
O1B C4B C5B . . 126.5(2)
O1B C4B N3B . . 117.6(2)
C5B C4B N3B . . 115.9(2)
C6B C5B C4B . . 121.4(2)
C6B C5B H5B . . 119.3
C4B C5B H5B . . 119.3
O2B C6B C5B . . 125.9(2)
O2B C6B N1B . . 117.2(2)
C5B C6B N1B . . 116.9(2)
O2B C6B Na1 . . 54.94(12)
C5B C6B Na1 . . 94.78(15)
N1B C6B Na1 . . 121.96(15)
Na1 O1 Na2 . . 92.36(7)
Na1 O1 H11 . . 117.0(19)
Na2 O1 H11 . . 110.0(19)
Na1 O1 H12 . . 112(2)
Na2 O1 H12 . . 127(2)
H11 O1 H12 . . 100(3)
Na2 O2 H21 . . 117(2)
Na2 O2 H22 . . 110(2)
H21 O2 H22 . . 107(3)
Na2 O3 H31 . . 121(2)
Na2 O3 H32 . . 114.6(19)
H31 O3 H32 . . 105(3)
Na1 O4 H41 . . 112(2)
Na1 O4 H42 . . 105.1(19)
H41 O4 H42 . . 109(3)
O5B O5A Na1 . . 81.1(7)
O5A O5B Na1 . . 76.4(8)

loop_
_geom_bond_atom_site_label_1
_geom_bond_atom_site_label_2
_geom_bond_site_symmetry_2
_geom_bond_distance
_geom_bond_publ_flag
Na1 O2A . 2.3860(19) y
Na1 O1 . 2.405(2) y
Na1 O5A . 2.437(3) y
Na1 O5B . 2.477(12) y
Na1 O4 . 2.497(2) y
Na1 O2B . 2.521(2) y
Na1 S2 2_666 3.0372(12) y
Na2 O3 . 2.325(2) y
Na2 O2B . 2.4327(18) y
Na2 O1 . 2.440(2) y
Na2 O2 . 2.443(2) y
Na2 S1 2_666 2.8360(11) y
Na2 S2 2_566 3.0322(13) y
Na1 C6B . 3.026(2) ?
Na1 Na2 . 3.4955(15) ?
S1 C2A . 1.682(2) ?
S1 Na2 2_666 2.8361(11) ?
N1A C2A . 1.340(3) ?
N1A C6A . 1.395(3) ?
N1A H1A . 0.8600 ?
N3A C2A . 1.349(3) ?
N3A C4A . 1.388(3) ?
N3A H3A . 0.8600 ?
O1A C4A . 1.269(3) ?
O2A C6A . 1.265(3) ?
C4A C5A . 1.383(3) ?
C5A C6A . 1.393(3) ?
C5A H5A . 0.9300 ?
S2 C2B . 1.690(2) ?
S2 Na2 2_566 3.0322(13) ?
S2 Na1 2_666 3.0373(12) ?
N1B C2B . 1.343(3) ?
N1B C6B . 1.396(3) ?
N1B H1B . 0.8600 ?
N3B C2B . 1.345(3) ?
N3B C4B . 1.400(3) ?
N3B H3B . 0.8600 ?
O1B C4B . 1.255(3) ?
O2B C6B . 1.269(3) ?
C4B C5B . 1.395(3) ?
C5B C6B . 1.383(3) ?
C5B H5B . 0.9300 ?
O1 H11 . 0.88(2) ?
O1 H12 . 0.86(2) ?
O2 H21 . 0.86(2) ?
O2 H22 . 0.89(2) ?
O3 H31 . 0.87(2) ?
O3 H32 . 0.91(2) ?
O4 H41 . 0.90(2) ?
O4 H42 . 0.91(2) ?
O5A O5B . 0.960(14) ?

loop_
_geom_hbond_atom_site_label_D
_geom_hbond_atom_site_label_H
_geom_hbond_atom_site_label_A
_geom_hbond_site_symmetry_A
_geom_hbond_distance_DH
_geom_hbond_distance_HA
_geom_hbond_distance_DA
_geom_hbond_angle_DHA
N1A H1A O2B 2_666 0.86 1.97 2.823(3) 175
N1B H1B O2A 2_666 0.86 1.96 2.806(3) 167
O1 H11 O1A 1_545 0.86(3) 2.03(3) 2.857(3) 162(3)
O1 H12 O2 2_555 0.87(2) 2.01(2) 2.874(3) 176(3)
O2 H21 O1B 1_545 0.88(3) 1.96(3) 2.822(3) 165(4)
O2 H22 O1A 1_445 0.89(2) 2.12(3) 2.970(3) 166(3)
O3 H31 O1A 2_565 0.89(2) 1.81(2) 2.691(3) 174(3)
O3 H32 O5A 1_455 0.90(3) 1.91(3) 2.801(4) 169(3)
O4 H41 O1B 2_565 0.91(3) 1.93(2) 2.798(3) 168(3)
O4 H42 O3 1_555 0.91(3) 1.89(3) 2.784(4) 165(3)
N3A H3A S2 2_676 0.86 2.498 3.349(2) 170.26
N3B H3B S1 2_676 0.86 2.563 3.302(2) 144.64

loop_
_geom_torsion_atom_site_label_1
_geom_torsion_atom_site_label_2
_geom_torsion_atom_site_label_3
_geom_torsion_atom_site_label_4
_geom_torsion_site_symmetry_1
_geom_torsion_site_symmetry_4
_geom_torsion
O2A Na1 Na2 O3 . . 111.97(8)
O1 Na1 Na2 O3 . . -96.07(9)
O5A Na1 Na2 O3 . . -57.53(19)
O5B Na1 Na2 O3 . . -51.1(4)
O4 Na1 Na2 O3 . . -4.04(7)
O2B Na1 Na2 O3 . . 110.27(8)
C6B Na1 Na2 O3 . . 90.81(8)
S2 Na1 Na2 O3 2_666 . -161.23(6)
O2A Na1 Na2 O2B . . 1.70(8)
O1 Na1 Na2 O2B . . 153.66(9)
O5A Na1 Na2 O2B . . -167.80(19)
O5B Na1 Na2 O2B . . -161.4(4)
O4 Na1 Na2 O2B . . -114.31(8)
C6B Na1 Na2 O2B . . -19.45(7)
S2 Na1 Na2 O2B 2_666 . 88.50(6)
O2A Na1 Na2 O1 . . -151.96(10)
O5A Na1 Na2 O1 . . 38.54(19)
O5B Na1 Na2 O1 . . 45.0(4)
O4 Na1 Na2 O1 . . 92.03(9)
O2B Na1 Na2 O1 . . -153.66(9)
C6B Na1 Na2 O1 . . -173.12(9)
S2 Na1 Na2 O1 2_666 . -65.16(7)
O2A Na1 Na2 O2 . . -163.53(10)
O1 Na1 Na2 O2 . . -11.57(10)
O5A Na1 Na2 O2 . . 27.0(2)
O5B Na1 Na2 O2 . . 33.4(4)
O4 Na1 Na2 O2 . . 80.46(10)
O2B Na1 Na2 O2 . . -165.23(10)
C6B Na1 Na2 O2 . . 175.32(10)
S2 Na1 Na2 O2 2_666 . -76.72(9)
O2A Na1 Na2 S1 . 2_666 -75.31(7)
O1 Na1 Na2 S1 . 2_666 76.65(7)
O5A Na1 Na2 S1 . 2_666 115.19(18)
O5B Na1 Na2 S1 . 2_666 121.6(4)
O4 Na1 Na2 S1 . 2_666 168.67(6)
O2B Na1 Na2 S1 . 2_666 -77.02(6)
C6B Na1 Na2 S1 . 2_666 -96.47(6)
S2 Na1 Na2 S1 2_666 2_666 11.49(4)
O2A Na1 Na2 S2 . 2_566 29.79(9)
O1 Na1 Na2 S2 . 2_566 -178.25(8)
O5A Na1 Na2 S2 . 2_566 -139.71(17)
O5B Na1 Na2 S2 . 2_566 -133.3(4)
O4 Na1 Na2 S2 . 2_566 -86.22(7)
O2B Na1 Na2 S2 . 2_566 28.09(7)
C6B Na1 Na2 S2 . 2_566 8.63(6)
S2 Na1 Na2 S2 2_666 2_566 116.59(5)
O1 Na1 O2A C6A . . -170.0(2)
O5A Na1 O2A C6A . . 67.4(2)
O5B Na1 O2A C6A . . 59.6(4)
O4 Na1 O2A C6A . . -9.8(3)
O2B Na1 O2A C6A . . -106.9(2)
C6B Na1 O2A C6A . . -87.9(2)
S2 Na1 O2A C6A 2_666 . 158.2(2)
Na2 Na1 O2A C6A . . -108.1(2)
C6A N1A C2A N3A . . -0.1(4)
C6A N1A C2A S1 . . -179.80(18)
C4A N3A C2A N1A . . 1.1(4)
C4A N3A C2A S1 . . -179.25(19)
Na2 S1 C2A N1A 2_666 . 8.2(2)
Na2 S1 C2A N3A 2_666 . -171.47(17)
C2A N3A C4A O1A . . -176.7(2)
C2A N3A C4A C5A . . 1.5(4)
O1A C4A C5A C6A . . 172.9(2)
N3A C4A C5A C6A . . -5.1(4)
Na1 O2A C6A C5A . . -4.8(4)
Na1 O2A C6A N1A . . 176.60(15)
C4A C5A C6A O2A . . -172.7(2)
C4A C5A C6A N1A . . 5.9(4)
C2A N1A C6A O2A . . 175.5(2)
C2A N1A C6A C5A . . -3.3(4)
O3 Na2 O2B C6B . . 33.6(2)
O1 Na2 O2B C6B . . 122.3(2)
O2 Na2 O2B C6B . . -129.2(4)
S1 Na2 O2B C6B 2_666 . -149.0(2)
S2 Na2 O2B C6B 2_566 . -54.5(2)
Na1 Na2 O2B C6B . . 104.5(2)
O3 Na2 O2B Na1 . . -70.96(8)
O1 Na2 O2B Na1 . . 17.79(6)
O2 Na2 O2B Na1 . . 126.2(4)
S1 Na2 O2B Na1 2_666 . 106.47(5)
S2 Na2 O2B Na1 2_566 . -159.02(5)
O2A Na1 O2B C6B . . 47.38(14)
O1 Na1 O2B C6B . . -152.04(14)
O5A Na1 O2B C6B . . 31.5(3)
O5B Na1 O2B C6B . . -49.2(16)
O4 Na1 O2B C6B . . -68.85(15)
S2 Na1 O2B C6B 2_666 . 129.92(13)
Na2 Na1 O2B C6B . . -133.96(16)
O2A Na1 O2B Na2 . . -178.67(6)
O1 Na1 O2B Na2 . . -18.08(6)
O5A Na1 O2B Na2 . . 165.4(3)
O5B Na1 O2B Na2 . . 84.7(16)
O4 Na1 O2B Na2 . . 65.11(7)
C6B Na1 O2B Na2 . . 133.96(16)
S2 Na1 O2B Na2 2_666 . -96.13(5)
C6B N1B C2B N3B . . 3.1(3)
C6B N1B C2B S2 . . -175.98(18)
C4B N3B C2B N1B . . -2.4(3)
C4B N3B C2B S2 . . 176.70(19)
Na2 S2 C2B N1B 2_566 . -108.88(19)
Na1 S2 C2B N1B 2_666 . 16.7(2)
Na2 S2 C2B N3B 2_566 . 72.1(2)
Na1 S2 C2B N3B 2_666 . -162.31(17)
C2B N3B C4B O1B . . -176.6(2)
C2B N3B C4B C5B . . 2.9(4)
O1B C4B C5B C6B . . 175.4(2)
N3B C4B C5B C6B . . -4.1(4)
Na2 O2B C6B C5B . . -32.3(4)
Na1 O2B C6B C5B . . 67.6(3)
Na2 O2B C6B N1B . . 148.69(16)
Na1 O2B C6B N1B . . -111.48(19)
Na2 O2B C6B Na1 . . -99.83(18)
C4B C5B C6B O2B . . -174.2(2)
C4B C5B C6B N1B . . 4.8(4)
C4B C5B C6B Na1 . . -124.8(2)
C2B N1B C6B O2B . . 174.7(2)
C2B N1B C6B C5B . . -4.4(3)
C2B N1B C6B Na1 . . 110.9(2)
O2A Na1 C6B O2B . . -128.16(15)
O1 Na1 C6B O2B . . 29.23(15)
O5A Na1 C6B O2B . . -164.47(17)
O5B Na1 C6B O2B . . 161.8(7)
O4 Na1 C6B O2B . . 112.82(14)
S2 Na1 C6B O2B 2_666 . -54.13(14)
Na2 Na1 C6B O2B . . 34.24(12)
O2A Na1 C6B C5B . . 100.57(15)
O1 Na1 C6B C5B . . -102.04(15)
O5A Na1 C6B C5B . . 64.3(2)
O5B Na1 C6B C5B . . 30.5(7)
O4 Na1 C6B C5B . . -18.46(15)
O2B Na1 C6B C5B . . -131.3(2)
S2 Na1 C6B C5B 2_666 . 174.60(13)
Na2 Na1 C6B C5B . . -97.03(14)
O2A Na1 C6B N1B . . -25.38(16)
O1 Na1 C6B N1B . . 132.01(16)
O5A Na1 C6B N1B . . -61.7(2)
O5B Na1 C6B N1B . . -95.4(7)
O4 Na1 C6B N1B . . -144.41(17)
O2B Na1 C6B N1B . . 102.8(2)
S2 Na1 C6B N1B 2_666 . 48.65(17)
Na2 Na1 C6B N1B . . 137.02(17)
O2A Na1 O1 Na2 . . 81.0(2)
O5A Na1 O1 Na2 . . -163.31(9)
O5B Na1 O1 Na2 . . -148.6(3)
O4 Na1 O1 Na2 . . -81.30(7)
O2B Na1 O1 Na2 . . 18.05(6)
C6B Na1 O1 Na2 . . 6.40(8)
S2 Na1 O1 Na2 2_666 . 113.25(6)
O3 Na2 O1 Na1 . . 81.05(8)
O2B Na2 O1 Na1 . . -18.70(7)
O2 Na2 O1 Na1 . . 172.52(7)
S1 Na2 O1 Na1 2_666 . -106.81(6)
S2 Na2 O1 Na1 2_566 . 12.5(6)
O2A Na1 O5A O5B . . -159.2(8)
O1 Na1 O5A O5B . . 41.0(8)
O4 Na1 O5A O5B . . -40.1(8)
O2B Na1 O5A O5B . . -142.8(8)
C6B Na1 O5A O5B . . -124.5(8)
S2 Na1 O5A O5B 2_666 . 117.8(8)
Na2 Na1 O5A O5B . . 12.3(9)
O2A Na1 O5B O5A . . 20.3(8)
O1 Na1 O5B O5A . . -143.2(8)
O4 Na1 O5B O5A . . 136.3(9)
O2B Na1 O5B O5A . . 115.4(14)
C6B Na1 O5B O5A . . 82.1(10)
S2 Na1 O5B O5A 2_666 . -63.7(8)
Na2 Na1 O5B O5A . . -173.0(5)
